data_7000638
loop_
_publ_author_name
'Rotthaus, Olaf'
'Jarjayes, Olivier'
'Philouze, Christian'
'Del Valle, Carlos P\'erez'
'Thomas, Fabrice'

_publ_section_title
;
 One-electron oxidized nickel(II) complexes of bis and
 tetra(salicylidene) phenylenediamine Schiff bases: from monoradical to
 interacting Ni(III) ions
;
_journal_issue 10
_journal_name_full 'Dalton Transactions'
_journal_page_first 1792
_journal_page_last 1800
_journal_paper_doi 10.1039/b811702k
_journal_year 2009
_chemical_formula_sum 'C37 H48 N4 Ni O7'
_chemical_formula_weight 719.51
_space_group_IT_number 2
_symmetry_cell_setting triclinic
_symmetry_Int_Tables_number 2
_symmetry_space_group_name_Hall '-P 1'
_symmetry_space_group_name_H-M 'P -1'
_cell_angle_alpha 99.11(4)
_cell_angle_beta 102.79(4)
_cell_angle_gamma 100.68(3)
_cell_formula_units_Z 2
_cell_length_a 12.029(6)
_cell_length_b 12.317(4)
_cell_length_c 13.16(1)
_cell_measurement_reflns_used 0
_cell_measurement_temperature 293.0
_cell_measurement_theta_max 0.0
_cell_measurement_theta_min 0.0
_cell_volume 1827.6(18)
_computing_cell_refinement 'Enraf-Nonius Kappa CC'
_computing_data_collection 'Enraf-Nonius Kappa CCD'
_computing_data_reduction 'teXsan (MSC, 1992-1997)'
_computing_publication_material 'teXsan (MSC, 1992-1997)'
_computing_structure_refinement 'teXsan (MSC, 1992-1997)'
_computing_structure_solution 'SIR 92'
_diffrn_ambient_temperature 293.0
_diffrn_measurement_device_type 'Quantum CCD'
_diffrn_measurement_method 'phi and omega scans'
_diffrn_orient_matrix_UB_11 0.00000
_diffrn_orient_matrix_UB_12 0.00000
_diffrn_orient_matrix_UB_13 0.00000
_diffrn_orient_matrix_UB_21 0.00000
_diffrn_orient_matrix_UB_22 0.00000
_diffrn_orient_matrix_UB_23 0.00000
_diffrn_orient_matrix_UB_31 0.00000
_diffrn_orient_matrix_UB_32 0.00000
_diffrn_orient_matrix_UB_33 0.00000
_diffrn_radiation_detector CCD
_diffrn_radiation_monochromator graphite
_diffrn_radiation_source 'X-ray tube'
_diffrn_radiation_type 'Mo K\a'
_diffrn_radiation_wavelength 0.7107
_diffrn_reflns_av_R_equivalents 0.12387
_diffrn_reflns_av_sigmaI/netI 0.220
_diffrn_reflns_limit_h_max 15
_diffrn_reflns_limit_h_min -15
_diffrn_reflns_limit_k_max 16
_diffrn_reflns_limit_k_min -15
_diffrn_reflns_limit_l_max 17
_diffrn_reflns_limit_l_min -17
_diffrn_reflns_number 37746
_diffrn_reflns_reduction_process 'Lp corrections applied'
_diffrn_reflns_theta_max 27.50
_diffrn_reflns_theta_min 1.62
_diffrn_standards_decay_% 0.00
_diffrn_standards_interval_count 0
_diffrn_standards_number 0
_exptl_absorpt_coefficient_mu 0.583
_exptl_absorpt_correction_type none
_exptl_crystal_colour blue
_exptl_crystal_density_diffrn 1.307
_exptl_crystal_density_meas ?
_exptl_crystal_description platelet
_exptl_crystal_F_000 764.00
_exptl_crystal_size_max 0.35
_exptl_crystal_size_mid 0.34
_exptl_crystal_size_min 0.20
_refine_diff_density_max 0.80
_refine_diff_density_min -0.53
_refine_ls_extinction_method none
_refine_ls_goodness_of_fit_all 1.170
_refine_ls_goodness_of_fit_ref 1.170
_refine_ls_hydrogen_treatment noref
_refine_ls_matrix_type full
_refine_ls_number_constraints 0
_refine_ls_number_parameters 442
_refine_ls_number_reflns 3882
_refine_ls_number_restraints 0
_refine_ls_R_factor_all 0.0668
_refine_ls_R_factor_gt 0.0668
_refine_ls_shift/su_max 0.0061
_refine_ls_shift/su_mean 0.0003
_refine_ls_structure_factor_coef F
_refine_ls_weighting_details 'w = 1/[\s^2^(Fo)]'
_refine_ls_weighting_scheme sigma
_refine_ls_wR_factor_all 0.0899
_refine_ls_wR_factor_ref 0.0899
_reflns_number_gt 3882
_reflns_number_total 8323
_reflns_threshold_expression I>2.00\s(I)
_cod_data_source_file b811702k.txt
_cod_data_source_block Cristal_pose_dans_la_grais
_cod_depositor_comments
;
 Changing the values of the '_atom_site_label' and related data items
 (e. g. '_atom_site_aniso_label') to match each other in order to relate
 data from different loops.

 Antanas Vaitkus,
 2017-03-03

The following automatic conversions were performed:
data name '_geom_bond_atom_site_label_D' replaced with
'_geom_hbond_atom_site_label_D' as specified in the replacement file
'/home/antanas/src/cod-tools/trunk/data/replacement-values/replacement_tags.lst'.

data
name '_geom_bond_atom_site_label_H' replaced with
'_geom_hbond_atom_site_label_H' as specified in the replacement file
'/home/antanas/src/cod-tools/trunk/data/replacement-values/replacement_tags.lst'.

data
name '_geom_contact_atom_site_label_a' replaced with
'_geom_hbond_atom_site_label_A' as specified in the replacement file
'/home/antanas/src/cod-tools/trunk/data/replacement-values/replacement_tags.lst'.

data
name '_geom_bond_distance_DH' replaced with '_geom_hbond_distance_DH'
as specified in the replacement file
'/home/antanas/src/cod-tools/trunk/data/replacement-values/replacement_tags.lst'.

data
name '_geom_contact_distance_HA' replaced with
'_geom_hbond_distance_HA' as specified in the replacement file
'/home/antanas/src/cod-tools/trunk/data/replacement-values/replacement_tags.lst'.

data
name '_geom_contact_distance_DA' replaced with
'_geom_hbond_distance_DA' as specified in the replacement file
'/home/antanas/src/cod-tools/trunk/data/replacement-values/replacement_tags.lst'.

data
name '_geom_angle_DHA' replaced with '_geom_hbond_angle_DHA' as
specified in the replacement file
'/home/antanas/src/cod-tools/trunk/data/replacement-values/replacement_tags.lst'.

data
name '_geom_contact_site_symmetry_A' replaced with
'_geom_hbond_site_symmetry_A' as specified in the replacement file
'/home/antanas/src/cod-tools/trunk/data/replacement-values/replacement_tags.lst'.

Automatic conversion script
Id: cif_correct_tags 5005 2017-03-03 11:38:54Z antanas 
;
_cod_original_cell_volume 1828(2)
_cod_original_sg_symbol_H-M 'P -1 '
_cod_original_formula_sum 'C37 H48 N4 O7 Ni '
_cod_database_code 7000638

loop_
_symmetry_equiv_pos_as_xyz
' +x, +y, +z'
' -x, -y, -z'

loop_
_atom_site_label
_atom_site_fract_x
_atom_site_fract_y
_atom_site_fract_z
_atom_site_U_iso_or_equiv
_atom_site_occupancy
_atom_site_refinement_flags
_atom_site_adp_type
_atom_site_calc_flag
_atom_site_calc_attached_atom
Ni -0.04771(5) -0.08708(5) 0.29184(5) 0.0357(1) 1.000 . Uani d ?
O1 -0.1483(3) -0.0864(3) 0.1645(3) 0.0449(9) 1.000 . Uani d ?
O2 -0.1552(3) -0.2133(3) 0.2957(2) 0.0412(8) 1.000 . Uani d ?
O3 0.4997(6) 0.2546(8) 0.4045(5) 0.261(3) 1.000 . Uani d ?
O4 0.4996(5) 0.3135(6) 0.5493(7) 0.203(3) 1.000 . Uani d ?
O5 0.5550(4) 0.1156(7) 0.6011(5) 0.143(2) 1.000 . Uani d ?
O6 0.4540(4) 0.0476(5) 0.6940(4) 0.117(2) 1.000 . Uani d ?
O7 0.2260(7) -0.1419(7) 0.7103(5) 0.184(3) 1.000 . Uani d ?
N1 0.0620(3) 0.0377(3) 0.2871(3) 0.039(1) 1.000 . Uani d ?
N2 0.0553(3) -0.0894(3) 0.4199(3) 0.0333(9) 1.000 . Uani d ?
N3 0.4629(4) 0.2440(5) 0.4705(4) 0.081(2) 1.000 . Uani d ?
N4 0.4633(4) 0.0823(4) 0.6167(4) 0.057(1) 1.000 . Uani d ?
C1 -0.1403(4) -0.0141(4) 0.1016(4) 0.040(1) 1.000 . Uani d ?
C2 -0.2307(4) -0.0275(4) 0.0062(4) 0.040(1) 1.000 . Uani d ?
C3 -0.2268(4) 0.0578(4) -0.0494(4) 0.043(1) 1.000 . Uani d ?
C4 -0.1373(4) 0.1580(4) -0.0217(4) 0.044(1) 1.000 . Uani d ?
C5 -0.0465(4) 0.1643(4) 0.0616(4) 0.049(1) 1.000 . Uani d ?
C6 -0.0452(4) 0.0816(4) 0.1262(4) 0.046(1) 1.000 . Uani d ?
C7 0.0513(4) 0.1008(4) 0.2149(4) 0.044(1) 1.000 . Uani d ?
C8 0.1659(4) 0.0627(4) 0.3700(4) 0.037(1) 1.000 . Uani d ?
C9 0.2666(4) 0.1448(4) 0.3828(4) 0.044(1) 1.000 . Uani d ?
C10 0.3615(4) 0.1543(4) 0.4634(4) 0.044(1) 1.000 . Uani d ?
C11 0.3592(4) 0.0822(4) 0.5368(4) 0.043(1) 1.000 . Uani d ?
C12 0.2590(4) 0.0017(4) 0.5261(4) 0.046(1) 1.000 . Uani d ?
C13 0.1606(4) -0.0091(4) 0.4422(3) 0.035(1) 1.000 . Uani d ?
C14 0.0346(4) -0.1568(4) 0.4848(4) 0.037(1) 1.000 . Uani d ?
C15 -0.0649(4) -0.2446(4) 0.4655(3) 0.035(1) 1.000 . Uani d ?
C16 -0.0682(4) -0.3117(4) 0.5446(4) 0.044(1) 1.000 . Uani d ?
C17 -0.1562(4) -0.4034(4) 0.5310(4) 0.044(1) 1.000 . Uani d ?
C18 -0.2439(4) -0.4310(4) 0.4344(4) 0.046(1) 1.000 . Uani d ?
C19 -0.2466(4) -0.3728(4) 0.3524(4) 0.042(1) 1.000 . Uani d ?
C20 -0.1547(4) -0.2736(4) 0.3691(4) 0.040(1) 1.000 . Uani d ?
C21 -0.3330(4) -0.1337(4) -0.0303(4) 0.045(1) 1.000 . Uani d ?
C22 -0.2849(5) -0.2402(5) -0.0349(5) 0.070(2) 1.000 . Uani d ?
C23 -0.4098(5) -0.1315(6) 0.0472(5) 0.070(2) 1.000 . Uani d ?
C24 -0.4104(5) -0.1373(5) -0.1422(5) 0.074(2) 1.000 . Uani d ?
C25 -0.1491(5) 0.2525(4) -0.0843(4) 0.052(1) 1.000 . Uani d ?
C26 -0.0342(9) 0.3379(7) -0.0591(8) 0.176(3) 1.000 . Uani d ?
C27 -0.1823(9) 0.2085(6) -0.2012(5) 0.109(3) 1.000 . Uani d ?
C28 -0.244(1) 0.3039(8) -0.0589(9) 0.211(4) 1.000 . Uani d ?
C31 -0.1618(5) -0.4794(4) 0.6136(4) 0.054(1) 1.000 . Uani d ?
C32 -0.1860(6) -0.6030(5) 0.5574(5) 0.076(2) 1.000 . Uani d ?
C33 -0.0461(7) -0.4541(6) 0.6972(6) 0.107(2) 1.000 . Uani d ?
C34 -0.2598(7) -0.4636(6) 0.6643(5) 0.094(2) 1.000 . Uani d ?
C35 -0.3380(4) -0.4171(4) 0.2455(4) 0.048(1) 1.000 . Uani d ?
C36 -0.2760(7) -0.4450(6) 0.1590(6) 0.086(2) 1.000 . Uani d ?
C37 -0.4087(5) -0.3299(5) 0.2180(5) 0.077(2) 1.000 . Uani d ?
C38 -0.4256(6) -0.5232(5) 0.2465(5) 0.084(2) 1.000 . Uani d ?
C39 0.2625(8) -0.2102(9) 0.7647(8) 0.123(3) 1.000 . Uani d ?
H1 -0.2375 -0.2396 0.0334 0.084 1.000 . Uiso c ?
H2 -0.2887 0.0489 -0.1112 0.052 1.000 . Uiso c ?
H3 0.0193 0.2262 0.0779 0.059 1.000 . Uiso c ?
H4 0.1214 0.1716 0.2229 0.054 1.000 . Uiso c ?
H5 0.2688 0.1945 0.3346 0.053 1.000 . Uiso c ?
H6 0.2566 -0.0465 0.5757 0.055 1.000 . Uiso c ?
H7 0.1031 -0.1492 0.5539 0.054 1.000 . Uiso c ?
H8 -0.0070 -0.2914 0.6085 0.053 1.000 . Uiso c ?
H9 -0.3063 -0.4946 0.4246 0.055 1.000 . Uiso c ?
H10 -0.3480 -0.3049 -0.0558 0.084 1.000 . Uiso c ?
H11 -0.2391 -0.2422 -0.0852 0.084 1.000 . Uiso c ?
H12 -0.4410 -0.0660 0.0484 0.085 1.000 . Uiso c ?
H13 -0.3643 -0.1302 0.1165 0.085 1.000 . Uiso c ?
H14 -0.4722 -0.1971 0.0251 0.085 1.000 . Uiso c ?
H15 -0.4430 -0.0727 -0.1402 0.089 1.000 . Uiso c ?
H16 -0.3640 -0.1378 -0.1920 0.089 1.000 . Uiso c ?
H17 -0.4717 -0.2037 -0.1630 0.089 1.000 . Uiso c ?
H18 -0.0104 0.3703 0.0149 0.211 1.000 . Uiso c ?
H19 -0.0434 0.3956 -0.0982 0.211 1.000 . Uiso c ?
H20 0.0236 0.3017 -0.0782 0.211 1.000 . Uiso c ?
H21 -0.1854 0.2696 -0.2368 0.131 1.000 . Uiso c ?
H22 -0.1259 0.1700 -0.2199 0.131 1.000 . Uiso c ?
H23 -0.2570 0.1577 -0.2216 0.131 1.000 . Uiso c ?
H24 -0.2245 0.3362 0.0151 0.254 1.000 . Uiso c ?
H25 -0.2547 0.3611 -0.0985 0.254 1.000 . Uiso c ?
H26 -0.3151 0.2474 -0.0770 0.254 1.000 . Uiso c ?
H27 -0.1925 -0.6500 0.6075 0.091 1.000 . Uiso c ?
H28 -0.1235 -0.6146 0.5269 0.091 1.000 . Uiso c ?
H29 -0.2570 -0.6213 0.5028 0.091 1.000 . Uiso c ?
H30 0.0137 -0.4686 0.6639 0.128 1.000 . Uiso c ?
H31 -0.0271 -0.3770 0.7325 0.128 1.000 . Uiso c ?
H32 -0.0523 -0.5008 0.7475 0.128 1.000 . Uiso c ?
H33 -0.2452 -0.3872 0.7005 0.113 1.000 . Uiso c ?
H34 -0.3317 -0.4818 0.6107 0.113 1.000 . Uiso c ?
H35 -0.2645 -0.5118 0.7136 0.113 1.000 . Uiso c ?
H36 -0.2232 -0.3788 0.1557 0.104 1.000 . Uiso c ?
H37 -0.3323 -0.4729 0.0922 0.104 1.000 . Uiso c ?
H38 -0.2339 -0.5009 0.1750 0.104 1.000 . Uiso c ?
H39 -0.3571 -0.2618 0.2171 0.093 1.000 . Uiso c ?
H40 -0.4622 -0.3582 0.1499 0.093 1.000 . Uiso c ?
H41 -0.4507 -0.3154 0.2699 0.093 1.000 . Uiso c ?
H42 -0.4663 -0.5065 0.2991 0.101 1.000 . Uiso c ?
H43 -0.3853 -0.5803 0.2624 0.101 1.000 . Uiso c ?
H44 -0.4801 -0.5490 0.1786 0.101 1.000 . Uiso c ?
H45 0.3293 -0.1708 0.8206 0.147 1.000 . Uiso c ?
H46 0.2831 -0.2676 0.7202 0.147 1.000 . Uiso c ?
H47 0.2025 -0.2435 0.7941 0.147 1.000 . Uiso c ?
H48 0.2860 -0.1085 0.6809 0.220 1.000 . Uiso c ?

loop_
_atom_site_aniso_label
_atom_site_aniso_U_11
_atom_site_aniso_U_22
_atom_site_aniso_U_33
_atom_site_aniso_U_12
_atom_site_aniso_U_13
_atom_site_aniso_U_23
Ni 0.0330(3) 0.0302(3) 0.0403(3) -0.0017(2) 0.0055(2) 0.0130(2)
O1 0.039(2) 0.040(2) 0.049(2) -0.004(1) 0.001(1) 0.020(1)
O2 0.039(2) 0.034(2) 0.044(2) -0.004(1) 0.002(1) 0.016(1)
O3 0.156(4) 0.414(9) 0.087(4) -0.204(4) 0.025(3) 0.012(5)
O4 0.108(4) 0.130(5) 0.301(9) -0.070(4) 0.085(5) -0.086(5)
O5 0.040(2) 0.248(7) 0.133(4) 0.008(3) -0.003(3) 0.083(4)
O6 0.078(3) 0.153(4) 0.100(3) -0.014(3) -0.026(3) 0.082(3)
O7 0.186(7) 0.212(7) 0.112(4) -0.039(6) -0.017(5) 0.093(4)
N1 0.035(2) 0.037(2) 0.041(2) -0.004(2) 0.006(2) 0.015(2)
N2 0.030(2) 0.030(2) 0.037(2) 0.001(1) 0.004(1) 0.012(2)
N3 0.039(2) 0.099(4) 0.075(3) -0.030(2) -0.005(2) 0.015(3)
N4 0.044(2) 0.062(3) 0.054(3) 0.001(2) 0.000(2) 0.012(2)
C1 0.043(2) 0.038(2) 0.038(2) 0.007(2) 0.008(2) 0.012(2)
C2 0.038(2) 0.039(2) 0.042(3) 0.009(2) 0.008(2) 0.009(2)
C3 0.048(3) 0.040(3) 0.039(3) 0.006(2) 0.007(2) 0.014(2)
C4 0.048(3) 0.044(3) 0.041(3) 0.010(2) 0.012(2) 0.016(2)
C5 0.044(3) 0.044(3) 0.054(3) -0.004(2) 0.004(2) 0.023(2)
C6 0.041(2) 0.042(3) 0.052(3) 0.002(2) 0.008(2) 0.019(2)
C7 0.042(2) 0.038(3) 0.046(3) -0.007(2) 0.006(2) 0.017(2)
C8 0.034(2) 0.034(2) 0.039(2) -0.002(2) 0.005(2) 0.009(2)
C9 0.042(2) 0.039(3) 0.048(3) -0.002(2) 0.009(2) 0.015(2)
C10 0.036(2) 0.040(3) 0.050(3) -0.004(2) 0.008(2) 0.007(2)
C11 0.037(2) 0.037(3) 0.044(3) -0.001(2) -0.002(2) 0.003(2)
C12 0.046(3) 0.044(3) 0.045(3) 0.006(2) 0.009(2) 0.013(2)
C13 0.033(2) 0.036(2) 0.033(2) 0.005(2) 0.005(2) 0.004(2)
C14 0.040(2) 0.030(2) 0.042(2) 0.006(2) 0.008(2) 0.012(2)
C15 0.041(2) 0.029(2) 0.035(2) 0.002(2) 0.008(2) 0.012(2)
C16 0.045(3) 0.043(3) 0.043(3) 0.001(2) 0.011(2) 0.017(2)
C17 0.050(3) 0.041(3) 0.046(3) 0.005(2) 0.018(2) 0.019(2)
C18 0.042(2) 0.033(2) 0.063(3) -0.001(2) 0.016(2) 0.018(2)
C19 0.040(2) 0.033(2) 0.052(3) 0.002(2) 0.012(2) 0.011(2)
C20 0.045(2) 0.033(2) 0.048(3) 0.009(2) 0.017(2) 0.018(2)
C21 0.036(2) 0.043(3) 0.048(3) 0.000(2) -0.002(2) 0.013(2)
C22 0.062(3) 0.043(3) 0.086(4) -0.002(3) 0.000(3) 0.004(3)
C23 0.047(3) 0.083(4) 0.076(4) -0.001(3) 0.013(3) 0.025(3)
C24 0.065(4) 0.065(4) 0.067(4) -0.014(3) -0.016(3) 0.022(3)
C25 0.066(3) 0.042(3) 0.050(3) 0.014(2) 0.011(2) 0.023(2)
C26 0.164(8) 0.128(5) 0.177(6) -0.059(5) -0.071(6) 0.130(4)
C27 0.211(9) 0.065(4) 0.057(4) 0.032(5) 0.028(5) 0.037(3)
C28 0.367(8) 0.181(5) 0.286(8) 0.229(5) 0.258(6) 0.185(5)
C31 0.059(3) 0.044(3) 0.060(3) -0.003(2) 0.015(2) 0.030(2)
C32 0.100(4) 0.058(3) 0.086(4) 0.025(3) 0.031(3) 0.045(3)
C33 0.107(5) 0.102(5) 0.094(5) -0.023(4) -0.004(4) 0.070(3)
C34 0.139(5) 0.080(4) 0.091(4) 0.021(4) 0.074(3) 0.042(3)
C35 0.052(3) 0.031(2) 0.051(3) -0.009(2) 0.001(2) 0.013(2)
C36 0.103(5) 0.066(4) 0.068(4) -0.004(4) 0.008(4) 0.000(3)
C37 0.058(3) 0.066(4) 0.090(5) -0.007(3) -0.008(3) 0.027(3)
C38 0.080(4) 0.058(4) 0.084(4) -0.032(3) -0.007(3) 0.025(3)
C39 0.108(6) 0.160(8) 0.106(6) 0.044(6) 0.015(5) 0.045(6)

loop_
_atom_type_symbol
_atom_type_oxidation_number
_atom_type_number_in_cell
_atom_type_scat_dispersion_real
_atom_type_scat_dispersion_imag
_atom_type_scat_source
C 0 74 0.002 0.002
;International Tables for Crystallography
(1992, Vol. C, Tables 4.2.6.8 and 6.1.1.1)
;
H 0 96 0.000 0.000
;International Tables for Crystallography
(1992, Vol. C, Table 6.1.1.2)
;
N 0 8 0.004 0.003
;International Tables for Crystallography
(1992, Vol. C, Tables 4.2.6.8 and 6.1.1.1)
;
Ni 0 2 0.285 1.113
;International Tables for Crystallography
(1992, Vol. C, Tables 4.2.6.8 and 6.1.1.1)
;
O 0 14 0.008 0.006
;International Tables for Crystallography
(1992, Vol. C, Tables 4.2.6.8 and 6.1.1.1)
;

loop_
_geom_angle_atom_site_label_1
_geom_angle_atom_site_label_2
_geom_angle_atom_site_label_3
_geom_angle
_geom_angle_site_symmetry_1
_geom_angle_site_symmetry_2
_geom_angle_site_symmetry_3
_geom_angle_publ_flag
O1 Ni O2 86.0(1) . . . yes
O1 Ni N1 94.3(1) . . . yes
O1 Ni N2 179.1(2) . . . yes
O2 Ni N1 178.9(2) . . . yes
O2 Ni N2 94.0(1) . . . yes
N1 Ni N2 85.8(2) . . . yes
Ni O1 C1 129.3(3) . . . yes
Ni O2 C20 129.7(3) . . . yes
C39 O7 H48 109.5 . . . no
H45 O7 H48 93.3 . . . no
H46 O7 H48 93.4 . . . no
H47 O7 H48 139.0 . . . no
Ni N1 C7 126.3(3) . . . yes
Ni N1 C8 113.9(3) . . . yes
C7 N1 C8 119.7(4) . . . yes
Ni N2 C13 112.6(3) . . . yes
Ni N2 C14 125.7(3) . . . yes
C13 N2 C14 121.7(4) . . . yes
O3 N3 O4 118.1(7) . . . yes
O3 N3 C10 123.2(6) . . . yes
O4 N3 C10 118.3(6) . . . yes
O5 N4 O6 122.4(5) . . . yes
O5 N4 C11 118.1(5) . . . yes
O6 N4 C11 119.6(5) . . . yes
O1 C1 C2 120.5(4) . . . yes
O1 C1 C6 122.2(4) . . . yes
C2 C1 C6 117.3(4) . . . yes
C1 C2 C3 118.4(4) . . . yes
C1 C2 C21 120.5(4) . . . yes
C3 C2 C21 121.1(4) . . . yes
C2 C3 C4 124.9(4) . . . yes
C2 C3 H2 117.5 . . . no
C4 C3 H2 117.5 . . . no
C3 C4 C5 116.1(4) . . . yes
C3 C4 C25 119.9(4) . . . yes
C5 C4 C25 124.0(4) . . . yes
C4 C5 C6 122.5(4) . . . yes
C4 C5 H3 118.7 . . . no
C6 C5 H3 118.7 . . . no
C1 C6 C5 120.1(4) . . . yes
C1 C6 C7 122.4(4) . . . yes
C5 C6 C7 117.4(4) . . . yes
N1 C7 C6 125.1(4) . . . yes
N1 C7 H4 118.3 . . . no
C6 C7 H4 116.6 . . . no
N1 C8 C9 127.2(4) . . . yes
N1 C8 C13 112.3(4) . . . yes
C9 C8 C13 120.4(4) . . . yes
C8 C9 C10 120.2(5) . . . yes
C8 C9 H5 119.9 . . . no
C10 C9 H5 119.9 . . . no
N3 C10 C9 116.0(5) . . . yes
N3 C10 C11 123.4(4) . . . yes
C9 C10 C11 120.6(4) . . . yes
N4 C11 C10 121.7(4) . . . yes
N4 C11 C12 118.3(5) . . . yes
C10 C11 C12 119.7(4) . . . yes
C11 C12 C13 119.8(5) . . . yes
C11 C12 H6 120.1 . . . no
C13 C12 H6 120.1 . . . no
N2 C13 C8 115.1(4) . . . yes
N2 C13 C12 125.7(4) . . . yes
C8 C13 C12 119.2(4) . . . yes
N2 C14 C15 125.5(4) . . . yes
N2 C14 H7 116.7 . . . no
C15 C14 H7 117.5 . . . no
C14 C15 C16 116.8(4) . . . yes
C14 C15 C20 122.8(4) . . . yes
C16 C15 C20 120.2(4) . . . yes
C15 C16 C17 121.9(4) . . . yes
C15 C16 H8 119.1 . . . no
C17 C16 H8 119.1 . . . no
C16 C17 C18 116.9(4) . . . yes
C16 C17 C31 123.4(4) . . . yes
C18 C17 C31 119.6(4) . . . yes
C17 C18 C19 125.3(4) . . . yes
C17 C18 H9 117.4 . . . no
C19 C18 H9 117.4 . . . no
C18 C19 C20 117.3(4) . . . yes
C18 C19 C35 121.3(4) . . . yes
C20 C19 C35 121.2(4) . . . yes
O2 C20 C15 121.8(4) . . . yes
O2 C20 C19 119.8(4) . . . yes
C15 C20 C19 118.4(4) . . . yes
C2 C21 C22 110.0(4) . . . yes
C2 C21 C23 109.5(4) . . . yes
C2 C21 C24 111.2(4) . . . yes
C22 C21 C23 109.9(5) . . . yes
C22 C21 C24 108.4(4) . . . yes
C23 C21 C24 107.9(4) . . . yes
C21 C22 H1 109.5 . . . no
C21 C22 H10 109.5 . . . no
C21 C22 H11 109.5 . . . no
H1 C22 H10 109.5 . . . no
H1 C22 H11 109.5 . . . no
H10 C22 H11 109.5 . . . no
C21 C23 H12 109.5 . . . no
C21 C23 H13 109.5 . . . no
C21 C23 H14 109.5 . . . no
H12 C23 H13 109.5 . . . no
H12 C23 H14 109.5 . . . no
H13 C23 H14 109.5 . . . no
C21 C24 H15 109.5 . . . no
C21 C24 H16 109.5 . . . no
C21 C24 H17 109.5 . . . no
H15 C24 H16 109.5 . . . no
H15 C24 H17 109.5 . . . no
H16 C24 H17 109.5 . . . no
C4 C25 C26 110.8(5) . . . yes
C4 C25 C27 112.0(5) . . . yes
C4 C25 C28 108.1(5) . . . yes
C26 C25 C27 106.4(6) . . . yes
C26 C25 C28 112.4(7) . . . yes
C27 C25 C28 107.0(7) . . . yes
C25 C26 H18 109.5 . . . no
C25 C26 H19 109.5 . . . no
C25 C26 H20 109.5 . . . no
H18 C26 H19 109.5 . . . no
H18 C26 H20 109.5 . . . no
H19 C26 H20 109.5 . . . no
C25 C27 H21 109.5 . . . no
C25 C27 H22 109.5 . . . no
C25 C27 H23 109.5 . . . no
H21 C27 H22 109.5 . . . no
H21 C27 H23 109.5 . . . no
H22 C27 H23 109.5 . . . no
C25 C28 H24 109.5 . . . no
C25 C28 H25 109.5 . . . no
C25 C28 H26 109.5 . . . no
H24 C28 H25 109.5 . . . no
H24 C28 H26 109.5 . . . no
H25 C28 H26 109.5 . . . no
C17 C31 C32 109.3(4) . . . yes
C17 C31 C33 111.2(4) . . . yes
C17 C31 C34 109.5(5) . . . yes
C32 C31 C33 107.2(5) . . . yes
C32 C31 C34 108.6(5) . . . yes
C33 C31 C34 110.9(6) . . . yes
C31 C32 H27 109.5 . . . no
C31 C32 H28 109.5 . . . no
C31 C32 H29 109.5 . . . no
H27 C32 H28 109.5 . . . no
H27 C32 H29 109.5 . . . no
H28 C32 H29 109.5 . . . no
C31 C33 H30 109.5 . . . no
C31 C33 H31 109.5 . . . no
C31 C33 H32 109.5 . . . no
H30 C33 H31 109.5 . . . no
H30 C33 H32 109.5 . . . no
H31 C33 H32 109.5 . . . no
C31 C34 H33 109.5 . . . no
C31 C34 H34 109.5 . . . no
C31 C34 H35 109.5 . . . no
H33 C34 H34 109.5 . . . no
H33 C34 H35 109.5 . . . no
H34 C34 H35 109.5 . . . no
C19 C35 C36 108.9(4) . . . yes
C19 C35 C37 111.3(4) . . . yes
C19 C35 C38 111.8(4) . . . yes
C36 C35 C37 109.4(5) . . . yes
C36 C35 C38 108.6(5) . . . yes
C37 C35 C38 106.7(5) . . . yes
C35 C36 H36 109.5 . . . no
C35 C36 H37 109.5 . . . no
C35 C36 H38 109.5 . . . no
H36 C36 H37 109.5 . . . no
H36 C36 H38 109.5 . . . no
H37 C36 H38 109.5 . . . no
C35 C37 H39 109.5 . . . no
C35 C37 H40 109.5 . . . no
C35 C37 H41 109.5 . . . no
H39 C37 H40 109.5 . . . no
H39 C37 H41 109.5 . . . no
H40 C37 H41 109.5 . . . no
C35 C38 H42 109.5 . . . no
C35 C38 H43 109.5 . . . no
C35 C38 H44 109.5 . . . no
H42 C38 H43 109.5 . . . no
H42 C38 H44 109.5 . . . no
H43 C38 H44 109.5 . . . no
O7 C39 H45 109.5 . . . no
O7 C39 H46 109.5 . . . no
O7 C39 H47 109.5 . . . no
H45 C39 H46 109.5 . . . no
H45 C39 H47 109.5 . . . no
H45 C39 H48 93.3 . . . no
H46 C39 H47 109.5 . . . no
H46 C39 H48 93.3 . . . no
H47 C39 H48 139.0 . . . no
H1 H10 H11 60.0 . . . no
H1 H11 H10 60.0 . . . no
H13 H12 H14 60.0 . . . no
H12 H13 H14 60.0 . . . no
H12 H14 H13 60.0 . . . no
H16 H15 H17 60.0 . . . no
H15 H16 H17 60.0 . . . no
H15 H17 H16 60.0 . . . no
H19 H18 H20 60.0 . . . no
H18 H19 H20 60.0 . . . no
H18 H20 H19 60.0 . . . no
H22 H21 H23 60.0 . . . no
H21 H22 H23 60.0 . . . no
H21 H23 H22 60.0 . . . no
H25 H24 H26 60.0 . . . no
H24 H25 H26 60.0 . . . no
H24 H26 H25 60.0 . . . no
H28 H27 H29 60.0 . . . no
H27 H28 H29 60.0 . . . no
H27 H29 H28 60.0 . . . no
H31 H30 H32 60.0 . . . no
H30 H31 H32 60.0 . . . no
H30 H32 H31 60.0 . . . no
H34 H33 H35 60.0 . . . no
H33 H34 H35 60.0 . . . no
H33 H35 H34 60.0 . . . no
H37 H36 H38 60.0 . . . no
H36 H37 H38 60.0 . . . no
H36 H38 H37 60.0 . . . no
H40 H39 H41 60.0 . . . no
H39 H40 H41 60.0 . . . no
H39 H41 H40 60.0 . . . no
H43 H42 H44 60.0 . . . no
H42 H43 H44 60.0 . . . no
H42 H44 H43 60.0 . . . no
H46 H45 H47 60.0 . . . no
H45 H46 H47 60.0 . . . no
H45 H47 H46 60.0 . . . no

loop_
_geom_bond_atom_site_label_1
_geom_bond_atom_site_label_2
_geom_bond_distance
_geom_bond_site_symmetry_1
_geom_bond_site_symmetry_2
_geom_bond_publ_flag
Ni O1 1.840(3) . . yes
Ni O2 1.844(3) . . yes
Ni N1 1.850(4) . . yes
Ni N2 1.866(4) . . yes
O1 C1 1.313(6) . . yes
O2 C20 1.308(6) . . yes
O3 N3 1.074(7) . . yes
O4 N3 1.174(8) . . yes
O5 N4 1.178(6) . . yes
O6 N4 1.184(6) . . yes
O7 C39 1.27(1) . . yes
O7 H48 0.95 . . no
N1 C7 1.320(6) . . yes
N1 C8 1.413(5) . . yes
N2 C13 1.396(5) . . yes
N2 C14 1.314(6) . . yes
N3 C10 1.461(6) . . yes
N4 C11 1.446(6) . . yes
C1 C2 1.432(6) . . yes
C1 C6 1.421(6) . . yes
C2 C3 1.372(7) . . yes
C2 C21 1.549(6) . . yes
C3 C4 1.416(6) . . yes
C3 H2 0.95 . . no
C4 C5 1.347(7) . . yes
C4 C25 1.539(7) . . yes
C5 C6 1.426(7) . . yes
C5 H3 0.95 . . no
C6 C7 1.406(6) . . yes
C7 H4 1.07 . . no
C8 C9 1.385(6) . . yes
C8 C13 1.400(7) . . yes
C9 C10 1.348(6) . . yes
C9 H5 0.95 . . no
C10 C11 1.413(7) . . yes
C11 C12 1.377(6) . . yes
C12 C13 1.398(6) . . yes
C12 H6 0.95 . . no
C14 C15 1.401(6) . . yes
C14 H7 1.06 . . no
C15 C16 1.431(7) . . yes
C15 C20 1.418(6) . . yes
C16 C17 1.355(6) . . yes
C16 H8 0.95 . . no
C17 C18 1.408(7) . . yes
C17 C31 1.547(7) . . yes
C18 C19 1.384(7) . . yes
C18 H9 0.95 . . no
C19 C20 1.439(6) . . yes
C19 C35 1.528(6) . . yes
C21 C22 1.526(8) . . yes
C21 C23 1.521(8) . . yes
C21 C24 1.548(7) . . yes
C22 H1 0.95 . . no
C22 H10 0.95 . . no
C22 H11 0.95 . . no
C23 H12 0.95 . . no
C23 H13 0.95 . . no
C23 H14 0.95 . . no
C24 H15 0.95 . . no
C24 H16 0.95 . . no
C24 H17 0.95 . . no
C25 C26 1.51(1) . . yes
C25 C27 1.484(8) . . yes
C25 C28 1.48(1) . . yes
C26 H18 0.95 . . no
C26 H19 0.95 . . no
C26 H20 0.95 . . no
C27 H21 0.95 . . no
C27 H22 0.95 . . no
C27 H23 0.95 . . no
C28 H24 0.95 . . no
C28 H25 0.95 . . no
C28 H26 0.95 . . no
C31 C32 1.528(8) . . yes
C31 C33 1.515(8) . . yes
C31 C34 1.506(9) . . yes
C32 H27 0.95 . . no
C32 H28 0.95 . . no
C32 H29 0.95 . . no
C33 H30 0.95 . . no
C33 H31 0.95 . . no
C33 H32 0.95 . . no
C34 H33 0.95 . . no
C34 H34 0.95 . . no
C34 H35 0.95 . . no
C35 C36 1.524(9) . . yes
C35 C37 1.527(9) . . yes
C35 C38 1.523(7) . . yes
C36 H36 0.95 . . no
C36 H37 0.95 . . no
C36 H38 0.95 . . no
C37 H39 0.95 . . no
C37 H40 0.95 . . no
C37 H41 0.95 . . no
C38 H42 0.95 . . no
C38 H43 0.95 . . no
C38 H44 0.95 . . no
C39 H45 0.95 . . no
C39 H46 0.95 . . no
C39 H47 0.95 . . no
H1 H10 1.55 . . no
H1 H11 1.55 . . no
H6 H48 1.69 . . no
H10 H11 1.55 . . no
H12 H13 1.55 . . no
H12 H14 1.55 . . no
H13 H14 1.55 . . no
H15 H16 1.55 . . no
H15 H17 1.55 . . no
H16 H17 1.55 . . no
H18 H19 1.55 . . no
H18 H20 1.55 . . no
H19 H20 1.55 . . no
H21 H22 1.55 . . no
H21 H23 1.55 . . no
H22 H23 1.55 . . no
H24 H25 1.55 . . no
H24 H26 1.55 . . no
H25 H26 1.55 . . no
H27 H28 1.55 . . no
H27 H29 1.55 . . no
H28 H29 1.55 . . no
H30 H31 1.55 . . no
H30 H32 1.55 . . no
H31 H32 1.55 . . no
H33 H34 1.55 . . no
H33 H35 1.55 . . no
H34 H35 1.55 . . no
H36 H37 1.55 . . no
H36 H38 1.55 . . no
H37 H38 1.55 . . no
H39 H40 1.55 . . no
H39 H41 1.55 . . no
H40 H41 1.55 . . no
H42 H43 1.55 . . no
H42 H44 1.55 . . no
H43 H44 1.55 . . no
H45 H46 1.55 . . no
H45 H47 1.55 . . no
H46 H47 1.55 . . no

loop_
_geom_contact_atom_site_label_1
_geom_contact_atom_site_label_2
_geom_contact_distance
_geom_contact_site_symmetry_1
_geom_contact_site_symmetry_2
_geom_contact_publ_flag
O1 O7 3.42(1) . 2_556 no
O3 C24 3.372(9) . 2 no
O4 C37 3.46(1) . 2_556 no
O4 C34 3.464(9) . 1_665 no
O5 C11 3.264(9) . 2_656 no
O5 N4 3.394(9) . 2_656 no
O5 O5 3.40(1) . 2_656 no
O5 C12 3.462(9) . 2_656 no
O5 C27 3.48(1) . 1_656 no
O6 O7 3.326(9) . . no
O6 C23 3.584(9) . 2_556 no
O7 C12 3.269(9) . . no
O7 C14 3.285(8) . . no
O7 C1 3.35(1) . 2_556 no
O7 C6 3.48(1) . 2_556 no
N2 N2 3.453(7) . 2_556 no
N2 C14 3.543(6) . 2_556 no
C8 C15 3.439(7) . 2_556 no
C8 C16 3.589(7) . 2_556 no
C13 C14 3.574(7) . 2_556 no

loop_
_geom_hbond_atom_site_label_D
_geom_hbond_atom_site_label_H
_geom_hbond_atom_site_label_A
_geom_hbond_distance_DH
_geom_hbond_distance_HA
_geom_hbond_distance_DA
_geom_hbond_angle_DHA
_geom_hbond_site_symmetry_A
O7 H48 O6 0.95 2.472 3.326(9) 149.42 .

loop_
_geom_torsion_atom_site_label_1
_geom_torsion_atom_site_label_2
_geom_torsion_atom_site_label_3
_geom_torsion_atom_site_label_4
_geom_torsion_site_symmetry_1
_geom_torsion_site_symmetry_2
_geom_torsion_site_symmetry_3
_geom_torsion_site_symmetry_4
_geom_torsion
_geom_torsion_publ_flag
? ? ? ? ? ? ? ? ? ?
